data_2227601
loop_
_publ_author_name
'Shams-ul-Islam, S.'
'Bhatti, Moazzam H.'
Imtiaz-ud-Din
'Ng, Seik Weng'
'Tiekink, Edward R. T.'

_publ_section_title
;
 <i>catena</i>-Poly[[triphenyltin(IV)]-\m~2~-[3-(cyclohexylcarbamoyl)propanoato-\k^2^<i>O</i>^1^:<i>O</i>^3^]]
;
_journal_coeditor_code HG2713
_journal_issue 10
_journal_name_full 'Acta Crystallographica Section E'
_journal_page_first m1266
_journal_page_last m1267
_journal_paper_doi 10.1107/S1600536810036500
_journal_volume 66
_journal_year 2010
_chemical_formula_iupac '[Sn (C6 H5)3 (C10 H16 N O3)]'
_chemical_formula_moiety 'C28 H31 N O3 Sn'
_chemical_formula_sum 'C28 H31 N O3 Sn'
_chemical_formula_weight 548.23
_chemical_name_systematic
;
<i>catena</i>-Poly[[triphenyltin(IV)]-\m~2~-[3-(cyclohexylcarbamoyl)propanoato-
\k^2^<i>O</i>^1^:<i>O</i>^3^]]
;
_space_group_IT_number 14
_symmetry_cell_setting monoclinic
_symmetry_space_group_name_Hall '-P 2ybc'
_symmetry_space_group_name_H-M 'P 1 21/c 1'
_atom_sites_solution_hydrogens geom
_atom_sites_solution_primary direct
_atom_sites_solution_secondary difmap
_audit_creation_method SHELXL-97
_cell_angle_alpha 90
_cell_angle_beta 106.1010(10)
_cell_angle_gamma 90
_cell_formula_units_Z 4
_cell_length_a 16.2488(12)
_cell_length_b 9.1243(7)
_cell_length_c 17.6597(13)
_cell_measurement_reflns_used 5969
_cell_measurement_temperature 100(2)
_cell_measurement_theta_max 28.2
_cell_measurement_theta_min 2.4
_cell_volume 2515.5(3)
_computing_cell_refinement 'SAINT (Bruker, 2009)'
_computing_data_collection 'APEX2 (Bruker, 2009)'
_computing_data_reduction 'SAINT (Bruker, 2009)'
_computing_molecular_graphics
;
ORTEP-3 (Farrugia, 1997) and DIAMOND (Brandenburg, 2006)
;
_computing_publication_material 'publCIF (Westrip, 2010)'
_computing_structure_refinement 'SHELXL97 (Sheldrick, 2008)'
_computing_structure_solution 'SHELXS97 (Sheldrick, 2008)'
_diffrn_ambient_temperature 100(2)
_diffrn_measured_fraction_theta_full 0.998
_diffrn_measured_fraction_theta_max 0.998
_diffrn_measurement_device_type 'Bruker SMART APEX diffractometer'
_diffrn_measurement_method '\w scan'
_diffrn_radiation_monochromator graphite
_diffrn_radiation_source 'fine-focus sealed tube'
_diffrn_radiation_type MoK\a
_diffrn_radiation_wavelength 0.71073
_diffrn_reflns_av_R_equivalents 0.047
_diffrn_reflns_av_sigmaI/netI 0.042
_diffrn_reflns_limit_h_max 21
_diffrn_reflns_limit_h_min -21
_diffrn_reflns_limit_k_max 11
_diffrn_reflns_limit_k_min -11
_diffrn_reflns_limit_l_max 22
_diffrn_reflns_limit_l_min -22
_diffrn_reflns_number 23281
_diffrn_reflns_theta_full 27.5
_diffrn_reflns_theta_max 27.5
_diffrn_reflns_theta_min 2.4
_diffrn_standards_decay_% 0
_diffrn_standards_interval_count 0
_diffrn_standards_interval_time 0
_diffrn_standards_number 0
_exptl_absorpt_coefficient_mu 1.044
_exptl_absorpt_correction_T_max 0.746
_exptl_absorpt_correction_T_min 0.634
_exptl_absorpt_correction_type multi-scan
_exptl_absorpt_process_details '(SADABS; Sheldrick, 1996)'
_exptl_crystal_colour colourless
_exptl_crystal_density_diffrn 1.448
_exptl_crystal_density_method 'not measured'
_exptl_crystal_description block
_exptl_crystal_F_000 1120
_exptl_crystal_size_max 0.25
_exptl_crystal_size_mid 0.15
_exptl_crystal_size_min 0.05
_refine_diff_density_max 0.53
_refine_diff_density_min -0.64
_refine_ls_extinction_method none
_refine_ls_goodness_of_fit_ref 1.03
_refine_ls_hydrogen_treatment mixed
_refine_ls_matrix_type full
_refine_ls_number_parameters 302
_refine_ls_number_reflns 5756
_refine_ls_number_restraints 1
_refine_ls_restrained_S_all 1.03
_refine_ls_R_factor_all 0.037
_refine_ls_R_factor_gt 0.028
_refine_ls_shift/su_max 0.002
_refine_ls_shift/su_mean 0.000
_refine_ls_structure_factor_coef Fsqd
_refine_ls_weighting_details 'calc w=1/[\s^2^(Fo^2^)+(0.0481P)^2^] where P=(Fo^2^+2Fc^2^)/3'
_refine_ls_weighting_scheme calc
_refine_ls_wR_factor_gt 0.071
_refine_ls_wR_factor_ref 0.084
_reflns_number_gt 4864
_reflns_number_total 5756
_reflns_threshold_expression I>2\s(I)
_cod_data_source_file hg2713.cif
_cod_data_source_block I
_cod_original_sg_symbol_H-M 'P 21/c'
_cod_database_code 2227601
_cod_database_fobs_code 2227601

loop_
_symmetry_equiv_pos_as_xyz
'x, y, z'
'-x, y+1/2, -z+1/2'
'-x, -y, -z'
'x, -y-1/2, z-1/2'

loop_
_atom_site_type_symbol
_atom_site_label
_atom_site_fract_x
_atom_site_fract_y
_atom_site_fract_z
_atom_site_U_iso_or_equiv
_atom_site_adp_type
_atom_site_calc_flag
_atom_site_refinement_flags
_atom_site_occupancy
_atom_site_disorder_assembly
_atom_site_disorder_group
Sn Sn 0.713719(10) 0.684277(17) 0.636309(10) 0.01166(7) Uani d . 1 . .
O O1 0.69004(11) 0.47709(18) 0.57420(10) 0.0155(4) Uani d . 1 . .
O O2 0.67770(12) 0.38360(18) 0.68702(10) 0.0167(4) Uani d . 1 . .
O O3 0.75097(11) -0.09345(18) 0.70015(10) 0.0162(4) Uani d . 1 . .
N N1 0.76074(14) 0.1326(2) 0.74976(12) 0.0155(4) Uani d D 1 . .
H H1 0.7445(18) 0.2220(14) 0.7429(17) 0.021(8) Uiso d D 1 . .
C C1 0.83515(16) 0.6177(3) 0.71146(15) 0.0135(5) Uani d . 1 . .
C C2 0.86804(18) 0.6706(3) 0.78784(16) 0.0182(6) Uani d . 1 . .
H H2 0.8346 0.7352 0.8094 0.022 Uiso calc R 1 . .
C C3 0.94956(19) 0.6294(3) 0.83297(18) 0.0260(6) Uani d . 1 . .
H H3 0.9713 0.6659 0.8851 0.031 Uiso calc R 1 . .
C C4 0.99895(18) 0.5356(3) 0.80199(18) 0.0272(7) Uani d . 1 . .
H H4 1.0549 0.5090 0.8323 0.033 Uiso calc R 1 . .
C C5 0.96632(18) 0.4809(3) 0.72680(18) 0.0249(6) Uani d . 1 . .
H H5 0.9998 0.4160 0.7055 0.030 Uiso calc R 1 . .
C C6 0.88493(17) 0.5203(3) 0.68220(16) 0.0196(6) Uani d . 1 . .
H H6 0.8627 0.4803 0.6309 0.023 Uiso calc R 1 . .
C C7 0.71739(17) 0.7899(3) 0.52981(15) 0.0156(5) Uani d . 1 . .
C C8 0.79231(19) 0.8554(3) 0.52171(17) 0.0212(6) Uani d . 1 . .
H H8 0.8436 0.8495 0.5636 0.025 Uiso calc R 1 . .
C C9 0.7924(2) 0.9291(3) 0.45295(18) 0.0283(7) Uani d . 1 . .
H H9 0.8441 0.9712 0.4479 0.034 Uiso calc R 1 . .
C C10 0.7182(2) 0.9418(3) 0.39173(17) 0.0286(7) Uani d . 1 . .
H H10 0.7187 0.9930 0.3450 0.034 Uiso calc R 1 . .
C C11 0.6436(2) 0.8797(3) 0.39911(17) 0.0275(7) Uani d . 1 . .
H H11 0.5922 0.8888 0.3575 0.033 Uiso calc R 1 . .
C C12 0.64319(19) 0.8035(3) 0.46733(17) 0.0221(6) Uani d . 1 . .
H H12 0.5915 0.7601 0.4714 0.026 Uiso calc R 1 . .
C C13 0.59173(17) 0.7011(3) 0.65848(15) 0.0149(5) Uani d . 1 . .
C C14 0.52338(17) 0.6196(3) 0.61153(16) 0.0177(5) Uani d . 1 . .
H H14 0.5331 0.5557 0.5724 0.021 Uiso calc R 1 . .
C C15 0.44184(17) 0.6309(3) 0.62125(17) 0.0216(6) Uani d . 1 . .
H H15 0.3962 0.5747 0.5891 0.026 Uiso calc R 1 . .
C C16 0.42711(18) 0.7244(3) 0.67808(18) 0.0240(6) Uani d . 1 . .
H H16 0.3713 0.7320 0.6848 0.029 Uiso calc R 1 . .
C C17 0.49320(19) 0.8064(3) 0.72480(18) 0.0235(6) Uani d . 1 . .
H H17 0.4829 0.8708 0.7634 0.028 Uiso calc R 1 . .
C C18 0.57512(17) 0.7944(3) 0.71517(16) 0.0174(5) Uani d . 1 . .
H H18 0.6205 0.8507 0.7477 0.021 Uiso calc R 1 . .
C C19 0.68113(16) 0.3687(3) 0.61824(15) 0.0144(5) Uani d . 1 . .
C C20 0.67628(18) 0.2192(3) 0.57931(16) 0.0183(6) Uani d . 1 . .
H H20A 0.7324 0.1979 0.5700 0.022 Uiso calc R 1 . .
H H20B 0.6332 0.2238 0.5273 0.022 Uiso calc R 1 . .
C C21 0.65302(16) 0.0911(3) 0.62635(15) 0.0164(5) Uani d . 1 . .
H H21A 0.6050 0.1222 0.6470 0.020 Uiso calc R 1 . .
H H21B 0.6324 0.0082 0.5898 0.020 Uiso calc R 1 . .
C C22 0.72532(16) 0.0370(3) 0.69461(15) 0.0141(5) Uani d . 1 . .
C C23 0.82697(16) 0.0973(3) 0.82208(14) 0.0141(5) Uani d . 1 . .
H H23 0.8668 0.0238 0.8094 0.017 Uiso calc R 1 . .
C C24 0.87745(18) 0.2358(3) 0.85281(15) 0.0211(6) Uani d . 1 . .
H H24A 0.9053 0.2719 0.8132 0.025 Uiso calc R 1 . .
H H24B 0.8377 0.3127 0.8608 0.025 Uiso calc R 1 . .
C C25 0.94531(18) 0.2078(3) 0.93013(16) 0.0205(6) Uani d . 1 . .
H H25A 0.9733 0.3016 0.9508 0.025 Uiso calc R 1 . .
H H25B 0.9897 0.1416 0.9206 0.025 Uiso calc R 1 . .
C C26 0.90676(18) 0.1391(3) 0.99144(16) 0.0205(6) Uani d . 1 . .
H H26A 0.8679 0.2104 1.0062 0.025 Uiso calc R 1 . .
H H26B 0.9532 0.1151 1.0394 0.025 Uiso calc R 1 . .
C C27 0.85695(18) -0.0001(3) 0.95937(15) 0.0209(6) Uani d . 1 . .
H H27A 0.8968 -0.0749 0.9495 0.025 Uiso calc R 1 . .
H H27B 0.8302 -0.0398 0.9990 0.025 Uiso calc R 1 . .
C C28 0.78805(16) 0.0314(3) 0.88344(15) 0.0181(5) Uani d . 1 . .
H H28A 0.7456 0.1005 0.8942 0.022 Uiso calc R 1 . .
H H28B 0.7579 -0.0606 0.8628 0.022 Uiso calc R 1 . .

loop_
_atom_site_aniso_label
_atom_site_aniso_U_11
_atom_site_aniso_U_22
_atom_site_aniso_U_33
_atom_site_aniso_U_12
_atom_site_aniso_U_13
_atom_site_aniso_U_23
Sn 0.01279(11) 0.00991(10) 0.01152(10) 0.00003(6) 0.00211(7) 0.00066(6)
O1 0.0210(10) 0.0116(8) 0.0127(9) -0.0004(7) 0.0027(8) 0.0005(7)
O2 0.0217(10) 0.0125(8) 0.0159(10) 0.0022(7) 0.0054(8) -0.0001(7)
O3 0.0180(10) 0.0100(8) 0.0173(9) 0.0000(7) -0.0006(8) -0.0013(7)
N1 0.0185(12) 0.0107(10) 0.0141(11) 0.0035(8) -0.0005(9) 0.0009(8)
C1 0.0144(13) 0.0116(11) 0.0142(12) 0.0001(9) 0.0033(10) 0.0034(9)
C2 0.0194(14) 0.0130(12) 0.0199(14) -0.0009(10) 0.0016(12) -0.0001(10)
C3 0.0270(16) 0.0184(13) 0.0247(16) -0.0065(12) -0.0059(13) 0.0014(12)
C4 0.0130(14) 0.0244(14) 0.0386(18) -0.0020(11) -0.0021(13) 0.0127(13)
C5 0.0193(15) 0.0237(14) 0.0355(17) 0.0050(11) 0.0141(13) 0.0087(12)
C6 0.0219(14) 0.0209(13) 0.0174(14) 0.0021(11) 0.0080(12) 0.0041(10)
C7 0.0222(14) 0.0103(11) 0.0133(13) -0.0007(10) 0.0035(11) -0.0002(9)
C8 0.0249(15) 0.0187(13) 0.0197(14) -0.0012(11) 0.0055(12) 0.0011(11)
C9 0.0340(17) 0.0231(15) 0.0334(18) -0.0037(12) 0.0184(15) 0.0056(12)
C10 0.0446(19) 0.0237(15) 0.0207(15) 0.0027(13) 0.0142(14) 0.0055(12)
C11 0.0346(18) 0.0283(15) 0.0155(14) 0.0050(13) 0.0000(13) 0.0046(12)
C12 0.0217(15) 0.0250(15) 0.0184(14) -0.0017(11) 0.0037(12) 0.0030(11)
C13 0.0148(13) 0.0130(12) 0.0161(13) 0.0002(9) 0.0029(11) 0.0039(9)
C14 0.0168(14) 0.0164(12) 0.0181(13) -0.0002(10) 0.0017(11) 0.0005(10)
C15 0.0145(14) 0.0231(14) 0.0238(15) -0.0023(11) -0.0005(12) 0.0012(11)
C16 0.0155(14) 0.0279(15) 0.0293(16) 0.0024(11) 0.0074(13) 0.0027(12)
C17 0.0250(16) 0.0251(15) 0.0228(15) 0.0000(11) 0.0105(13) -0.0028(11)
C18 0.0161(14) 0.0185(13) 0.0167(13) -0.0026(10) 0.0030(11) -0.0001(10)
C19 0.0135(13) 0.0123(11) 0.0152(13) 0.0004(10) 0.0004(10) -0.0012(10)
C20 0.0253(15) 0.0131(12) 0.0139(13) 0.0005(10) 0.0011(11) -0.0006(10)
C21 0.0175(13) 0.0107(11) 0.0173(13) 0.0002(9) -0.0014(11) -0.0003(9)
C22 0.0130(12) 0.0133(11) 0.0163(13) -0.0010(9) 0.0049(10) 0.0015(10)
C23 0.0145(13) 0.0119(11) 0.0134(12) 0.0013(9) -0.0005(10) -0.0005(9)
C24 0.0260(15) 0.0170(13) 0.0166(14) -0.0061(11) -0.0004(12) 0.0000(11)
C25 0.0220(15) 0.0194(13) 0.0163(14) -0.0064(11) -0.0006(12) 0.0003(10)
C26 0.0220(15) 0.0230(13) 0.0149(13) -0.0024(11) 0.0024(11) -0.0006(11)
C27 0.0229(15) 0.0229(13) 0.0163(14) -0.0042(11) 0.0041(12) 0.0044(11)
C28 0.0154(14) 0.0192(13) 0.0190(14) -0.0008(10) 0.0037(11) -0.0014(10)

loop_
_atom_type_symbol
_atom_type_description
_atom_type_scat_dispersion_real
_atom_type_scat_dispersion_imag
_atom_type_scat_source
C C 0.0033 0.0016 'International Tables Vol C Tables 4.2.6.8 and 6.1.1.4'
H H 0.0000 0.0000 'International Tables Vol C Tables 4.2.6.8 and 6.1.1.4'
N N 0.0061 0.0033 'International Tables Vol C Tables 4.2.6.8 and 6.1.1.4'
O O 0.0106 0.0060 'International Tables Vol C Tables 4.2.6.8 and 6.1.1.4'
Sn Sn -0.6537 1.4246 'International Tables Vol C Tables 4.2.6.8 and 6.1.1.4'

loop_
_geom_angle_atom_site_label_1
_geom_angle_atom_site_label_2
_geom_angle_atom_site_label_3
_geom_angle_site_symmetry_1
_geom_angle_site_symmetry_3
_geom_angle
_geom_angle_publ_flag
C13 Sn C7 . . 112.66(10) ?
C13 Sn C1 . . 130.70(10) ?
C7 Sn C1 . . 115.46(10) ?
C13 Sn O1 . . 96.45(8) ?
C7 Sn O1 . . 89.56(8) ?
C1 Sn O1 . . 94.03(8) ?
C13 Sn O3 . 1_565 88.75(8) ?
C7 Sn O3 . 1_565 88.06(8) ?
C1 Sn O3 . 1_565 82.82(8) ?
O1 Sn O3 . 1_565 174.78(6) ?
C19 O1 Sn . . 113.42(15) ?
C22 O3 Sn . 1_545 139.03(17) ?
C22 N1 C23 . . 124.5(2) ?
C22 N1 H1 . . 118(2) ?
C23 N1 H1 . . 117(2) ?
C2 C1 C6 . . 118.3(2) ?
C2 C1 Sn . . 122.91(19) ?
C6 C1 Sn . . 118.78(19) ?
C1 C2 C3 . . 120.6(3) ?
C1 C2 H2 . . 119.7 ?
C3 C2 H2 . . 119.7 ?
C4 C3 C2 . . 120.2(3) ?
C4 C3 H3 . . 119.9 ?
C2 C3 H3 . . 119.9 ?
C5 C4 C3 . . 119.6(3) ?
C5 C4 H4 . . 120.2 ?
C3 C4 H4 . . 120.2 ?
C4 C5 C6 . . 120.3(3) ?
C4 C5 H5 . . 119.8 ?
C6 C5 H5 . . 119.8 ?
C5 C6 C1 . . 121.0(3) ?
C5 C6 H6 . . 119.5 ?
C1 C6 H6 . . 119.5 ?
C12 C7 C8 . . 117.8(2) ?
C12 C7 Sn . . 120.59(19) ?
C8 C7 Sn . . 121.5(2) ?
C9 C8 C7 . . 120.6(3) ?
C9 C8 H8 . . 119.7 ?
C7 C8 H8 . . 119.7 ?
C10 C9 C8 . . 120.8(3) ?
C10 C9 H9 . . 119.6 ?
C8 C9 H9 . . 119.6 ?
C11 C10 C9 . . 119.4(3) ?
C11 C10 H10 . . 120.3 ?
C9 C10 H10 . . 120.3 ?
C10 C11 C12 . . 120.2(3) ?
C10 C11 H11 . . 119.9 ?
C12 C11 H11 . . 119.9 ?
C11 C12 C7 . . 121.2(3) ?
C11 C12 H12 . . 119.4 ?
C7 C12 H12 . . 119.4 ?
C18 C13 C14 . . 118.0(2) ?
C18 C13 Sn . . 123.41(19) ?
C14 C13 Sn . . 118.57(19) ?
C15 C14 C13 . . 121.0(3) ?
C15 C14 H14 . . 119.5 ?
C13 C14 H14 . . 119.5 ?
C14 C15 C16 . . 119.8(3) ?
C14 C15 H15 . . 120.1 ?
C16 C15 H15 . . 120.1 ?
C17 C16 C15 . . 120.3(3) ?
C17 C16 H16 . . 119.9 ?
C15 C16 H16 . . 119.9 ?
C16 C17 C18 . . 119.8(3) ?
C16 C17 H17 . . 120.1 ?
C18 C17 H17 . . 120.1 ?
C17 C18 C13 . . 121.1(3) ?
C17 C18 H18 . . 119.4 ?
C13 C18 H18 . . 119.4 ?
O2 C19 O1 . . 123.4(2) ?
O2 C19 C20 . . 122.1(2) ?
O1 C19 C20 . . 114.6(2) ?
C19 C20 C21 . . 115.3(2) ?
C19 C20 H20A . . 108.5 ?
C21 C20 H20A . . 108.5 ?
C19 C20 H20B . . 108.5 ?
C21 C20 H20B . . 108.5 ?
H20A C20 H20B . . 107.5 ?
C22 C21 C20 . . 115.1(2) ?
C22 C21 H21A . . 108.5 ?
C20 C21 H21A . . 108.5 ?
C22 C21 H21B . . 108.5 ?
C20 C21 H21B . . 108.5 ?
H21A C21 H21B . . 107.5 ?
O3 C22 N1 . . 120.2(2) ?
O3 C22 C21 . . 122.6(2) ?
N1 C22 C21 . . 117.2(2) ?
N1 C23 C28 . . 111.0(2) ?
N1 C23 C24 . . 108.8(2) ?
C28 C23 C24 . . 111.3(2) ?
N1 C23 H23 . . 108.6 ?
C28 C23 H23 . . 108.6 ?
C24 C23 H23 . . 108.6 ?
C25 C24 C23 . . 111.5(2) ?
C25 C24 H24A . . 109.3 ?
C23 C24 H24A . . 109.3 ?
C25 C24 H24B . . 109.3 ?
C23 C24 H24B . . 109.3 ?
H24A C24 H24B . . 108.0 ?
C24 C25 C26 . . 111.6(2) ?
C24 C25 H25A . . 109.3 ?
C26 C25 H25A . . 109.3 ?
C24 C25 H25B . . 109.3 ?
C26 C25 H25B . . 109.3 ?
H25A C25 H25B . . 108.0 ?
C25 C26 C27 . . 110.9(2) ?
C25 C26 H26A . . 109.4 ?
C27 C26 H26A . . 109.4 ?
C25 C26 H26B . . 109.4 ?
C27 C26 H26B . . 109.4 ?
H26A C26 H26B . . 108.0 ?
C28 C27 C26 . . 110.8(2) ?
C28 C27 H27A . . 109.5 ?
C26 C27 H27A . . 109.5 ?
C28 C27 H27B . . 109.5 ?
C26 C27 H27B . . 109.5 ?
H27A C27 H27B . . 108.1 ?
C27 C28 C23 . . 110.7(2) ?
C27 C28 H28A . . 109.5 ?
C23 C28 H28A . . 109.5 ?
C27 C28 H28B . . 109.5 ?
C23 C28 H28B . . 109.5 ?
H28A C28 H28B . . 108.1 ?

loop_
_geom_bond_atom_site_label_1
_geom_bond_atom_site_label_2
_geom_bond_site_symmetry_2
_geom_bond_distance
_geom_bond_publ_flag
Sn O1 . 2.1658(17) y
Sn O3 1_565 2.3178(16) y
Sn C1 . 2.138(2) y
Sn C7 . 2.129(3) y
Sn C13 . 2.130(3) y
O1 C19 . 1.291(3) ?
O2 C19 . 1.239(3) ?
O3 C22 . 1.256(3) ?
O3 Sn 1_545 2.3178(16) ?
N1 C22 . 1.316(3) ?
N1 C23 . 1.460(3) ?
N1 H1 . 0.855(10) ?
C1 C2 . 1.392(4) ?
C1 C6 . 1.394(3) ?
C2 C3 . 1.395(4) ?
C2 H2 . 0.9500 ?
C3 C4 . 1.386(4) ?
C3 H3 . 0.9500 ?
C4 C5 . 1.379(4) ?
C4 H4 . 0.9500 ?
C5 C6 . 1.386(4) ?
C5 H5 . 0.9500 ?
C6 H6 . 0.9500 ?
C7 C12 . 1.396(4) ?
C7 C8 . 1.399(4) ?
C8 C9 . 1.388(4) ?
C8 H8 . 0.9500 ?
C9 C10 . 1.384(4) ?
C9 H9 . 0.9500 ?
C10 C11 . 1.377(4) ?
C10 H10 . 0.9500 ?
C11 C12 . 1.392(4) ?
C11 H11 . 0.9500 ?
C12 H12 . 0.9500 ?
C13 C18 . 1.396(4) ?
C13 C14 . 1.401(4) ?
C14 C15 . 1.386(4) ?
C14 H14 . 0.9500 ?
C15 C16 . 1.388(4) ?
C15 H15 . 0.9500 ?
C16 C17 . 1.379(4) ?
C16 H16 . 0.9500 ?
C17 C18 . 1.392(4) ?
C17 H17 . 0.9500 ?
C18 H18 . 0.9500 ?
C19 C20 . 1.520(3) ?
C20 C21 . 1.540(3) ?
C20 H20A . 0.9900 ?
C20 H20B . 0.9900 ?
C21 C22 . 1.514(3) ?
C21 H21A . 0.9900 ?
C21 H21B . 0.9900 ?
C23 C28 . 1.522(3) ?
C23 C24 . 1.522(3) ?
C23 H23 . 1.0000 ?
C24 C25 . 1.520(4) ?
C24 H24A . 0.9900 ?
C24 H24B . 0.9900 ?
C25 C26 . 1.528(4) ?
C25 H25A . 0.9900 ?
C25 H25B . 0.9900 ?
C26 C27 . 1.528(4) ?
C26 H26A . 0.9900 ?
C26 H26B . 0.9900 ?
C27 C28 . 1.517(4) ?
C27 H27A . 0.9900 ?
C27 H27B . 0.9900 ?
C28 H28A . 0.9900 ?
C28 H28B . 0.9900 ?

loop_
_geom_hbond_atom_site_label_D
_geom_hbond_atom_site_label_H
_geom_hbond_atom_site_label_A
_geom_hbond_site_symmetry_A
_geom_hbond_distance_DH
_geom_hbond_distance_HA
_geom_hbond_distance_DA
_geom_hbond_angle_DHA
N1 H1 O2 . 0.855(10) 1.932(15) 2.732(3) 155(3)

loop_
_geom_torsion_atom_site_label_1
_geom_torsion_atom_site_label_2
_geom_torsion_atom_site_label_3
_geom_torsion_atom_site_label_4
_geom_torsion_site_symmetry_1
_geom_torsion_site_symmetry_2
_geom_torsion_site_symmetry_3
_geom_torsion_site_symmetry_4
_geom_torsion
_geom_torsion_publ_flag
C13 Sn O1 C19 . . . . -66.35(18) ?
C7 Sn O1 C19 . . . . -179.11(18) ?
C1 Sn O1 C19 . . . . 65.40(18) ?
O3 Sn O1 C19 1_565 . . . 118.1(7) ?
C13 Sn C1 C2 . . . . -47.4(2) ?
C7 Sn C1 C2 . . . . 119.1(2) ?
O1 Sn C1 C2 . . . . -149.5(2) ?
O3 Sn C1 C2 1_565 . . . 34.7(2) ?
C13 Sn C1 C6 . . . . 134.47(19) ?
C7 Sn C1 C6 . . . . -59.0(2) ?
O1 Sn C1 C6 . . . . 32.4(2) ?
O3 Sn C1 C6 1_565 . . . -143.4(2) ?
C6 C1 C2 C3 . . . . 1.5(4) ?
Sn C1 C2 C3 . . . . -176.64(19) ?
C1 C2 C3 C4 . . . . 0.2(4) ?
C2 C3 C4 C5 . . . . -1.2(4) ?
C3 C4 C5 C6 . . . . 0.5(4) ?
C4 C5 C6 C1 . . . . 1.3(4) ?
C2 C1 C6 C5 . . . . -2.3(4) ?
Sn C1 C6 C5 . . . . 175.95(19) ?
C13 Sn C7 C12 . . . . -28.0(2) ?
C1 Sn C7 C12 . . . . 163.02(19) ?
O1 Sn C7 C12 . . . . 68.8(2) ?
O3 Sn C7 C12 1_565 . . . -115.9(2) ?
C13 Sn C7 C8 . . . . 148.0(2) ?
C1 Sn C7 C8 . . . . -20.9(2) ?
O1 Sn C7 C8 . . . . -115.2(2) ?
O3 Sn C7 C8 1_565 . . . 60.2(2) ?
C12 C7 C8 C9 . . . . -1.1(4) ?
Sn C7 C8 C9 . . . . -177.3(2) ?
C7 C8 C9 C10 . . . . 1.4(4) ?
C8 C9 C10 C11 . . . . -0.5(4) ?
C9 C10 C11 C12 . . . . -0.6(4) ?
C10 C11 C12 C7 . . . . 0.8(4) ?
C8 C7 C12 C11 . . . . 0.1(4) ?
Sn C7 C12 C11 . . . . 176.3(2) ?
C7 Sn C13 C18 . . . . -105.3(2) ?
C1 Sn C13 C18 . . . . 61.5(2) ?
O1 Sn C13 C18 . . . . 162.4(2) ?
O3 Sn C13 C18 1_565 . . . -18.0(2) ?
C7 Sn C13 C14 . . . . 71.7(2) ?
C1 Sn C13 C14 . . . . -121.5(2) ?
O1 Sn C13 C14 . . . . -20.6(2) ?
O3 Sn C13 C14 1_565 . . . 159.04(19) ?
C18 C13 C14 C15 . . . . -0.2(4) ?
Sn C13 C14 C15 . . . . -177.4(2) ?
C13 C14 C15 C16 . . . . 0.2(4) ?
C14 C15 C16 C17 . . . . 0.1(4) ?
C15 C16 C17 C18 . . . . -0.4(4) ?
C16 C17 C18 C13 . . . . 0.4(4) ?
C14 C13 C18 C17 . . . . -0.1(4) ?
Sn C13 C18 C17 . . . . 176.9(2) ?
Sn O1 C19 O2 . . . . 6.9(3) ?
Sn O1 C19 C20 . . . . -172.26(16) ?
O2 C19 C20 C21 . . . . 9.0(4) ?
O1 C19 C20 C21 . . . . -171.8(2) ?
C19 C20 C21 C22 . . . . -77.3(3) ?
Sn O3 C22 N1 1_545 . . . 172.88(17) ?
Sn O3 C22 C21 1_545 . . . -6.3(4) ?
C23 N1 C22 O3 . . . . -3.6(4) ?
C23 N1 C22 C21 . . . . 175.7(2) ?
C20 C21 C22 O3 . . . . -122.2(3) ?
C20 C21 C22 N1 . . . . 58.5(3) ?
C22 N1 C23 C28 . . . . -81.0(3) ?
C22 N1 C23 C24 . . . . 156.2(2) ?
N1 C23 C24 C25 . . . . 177.6(2) ?
C28 C23 C24 C25 . . . . 55.0(3) ?
C23 C24 C25 C26 . . . . -54.0(3) ?
C24 C25 C26 C27 . . . . 54.6(3) ?
C25 C26 C27 C28 . . . . -56.3(3) ?
C26 C27 C28 C23 . . . . 57.3(3) ?
N1 C23 C28 C27 . . . . -178.0(2) ?
C24 C23 C28 C27 . . . . -56.7(3) ?
